data_4502861
loop_
_publ_author_name
'Kapadia, Pradeep P.'
'Swenson, Dale C.'
'Pigge, F. Christopher'

_publ_section_title
;
 Influence of Halogen Bonding Interactions in Crystalline Networks of
 Tetraarylethylene Halobenzoyl Esters
;
_journal_issue 2
_journal_name_full 'Crystal Growth &amp; Design'
_journal_page_first 698
_journal_paper_doi 10.1021/cg200986v
_journal_volume 12
_journal_year 2012
_chemical_formula_moiety 'C54 H32 I4 O8'
_chemical_formula_sum 'C54 H32 I4 O8'
_chemical_formula_weight 1316.40
_chemical_name_systematic
; 
 ? 
;
_space_group_IT_number 2
_symmetry_cell_setting triclinic
_symmetry_space_group_name_Hall '-P 1'
_symmetry_space_group_name_H-M 'P -1'
_atom_sites_solution_hydrogens geom
_atom_sites_solution_primary direct
_atom_sites_solution_secondary difmap
_audit_creation_method SHELXL-97
_cell_angle_alpha 96.614(5)
_cell_angle_beta 90.414(5)
_cell_angle_gamma 95.087(5)
_cell_formula_units_Z 4
_cell_length_a 10.2588(11)
_cell_length_b 15.3024(16)
_cell_length_c 30.704(4)
_cell_measurement_reflns_used 15556
_cell_measurement_temperature 190(2)
_cell_measurement_theta_max 25.35
_cell_measurement_theta_min 1.0
_cell_volume 4768.4(9)
_computing_cell_refinement 'HKL Scalepack (Otwinowski & Minor, 1997)'
_computing_data_collection 'Collect (Nonius BV, 1997-2000)'
_computing_data_reduction 'Denxo, HKL Scalepack (Otwinowski & Minor, 1997)'
_computing_molecular_graphics 'SHELXTL v6.1 (Sheldrick, 2008)'
_computing_publication_material 'SHELXTL v6.1 (Sheldrick, 2008)'
_computing_structure_refinement 'SHELXTL v6.1 (Sheldrick, 2008)'
_computing_structure_solution 'SHELXTL v6.1 (Sheldrick, 2008)'
_diffrn_ambient_temperature 190(2)
_diffrn_detector_area_resol_mean 9
_diffrn_measured_fraction_theta_full 0.995
_diffrn_measured_fraction_theta_max 0.995
_diffrn_measurement_device_type 'Nonius KappaCCD'
_diffrn_measurement_method 'CCD phi and omega scans'
_diffrn_radiation_monochromator graphite
_diffrn_radiation_source 'fine-focus sealed tube'
_diffrn_radiation_type MoK\a
_diffrn_radiation_wavelength 0.71073
_diffrn_reflns_av_R_equivalents 0.0693
_diffrn_reflns_av_sigmaI/netI 0.1299
_diffrn_reflns_limit_h_max 12
_diffrn_reflns_limit_h_min -12
_diffrn_reflns_limit_k_max 18
_diffrn_reflns_limit_k_min -18
_diffrn_reflns_limit_l_max 36
_diffrn_reflns_limit_l_min -36
_diffrn_reflns_number 46871
_diffrn_reflns_theta_full 25.00
_diffrn_reflns_theta_max 25.00
_diffrn_reflns_theta_min 2.60
_diffrn_standards_number 0
_exptl_absorpt_coefficient_mu 2.669
_exptl_absorpt_correction_T_max 0.9738
_exptl_absorpt_correction_T_min 0.6747
_exptl_absorpt_correction_type multi-scan
_exptl_absorpt_process_details 'HKL Scalepack (Otwinowski & Minor, 1997)'
_exptl_crystal_colour colorless
_exptl_crystal_density_diffrn 1.834
_exptl_crystal_density_method 'not measured'
_exptl_crystal_description blade
_exptl_crystal_F_000 2528
_exptl_crystal_size_max 0.16
_exptl_crystal_size_mid 0.06
_exptl_crystal_size_min 0.01
_refine_diff_density_max 1.514
_refine_diff_density_min -0.740
_refine_diff_density_rms 0.123
_refine_ls_extinction_method none
_refine_ls_goodness_of_fit_ref 1.002
_refine_ls_hydrogen_treatment constr
_refine_ls_matrix_type full
_refine_ls_number_parameters 1189
_refine_ls_number_reflns 16697
_refine_ls_number_restraints 0
_refine_ls_restrained_S_all 1.002
_refine_ls_R_factor_all 0.1556
_refine_ls_R_factor_gt 0.0563
_refine_ls_shift/su_max 0.002
_refine_ls_shift/su_mean 0.000
_refine_ls_structure_factor_coef Fsqd
_refine_ls_weighting_details 'calc w=1/[\s^2^(Fo^2^)+(0.0388P)^2^+1.0149P] where P=(Fo^2^+2Fc^2^)/3'
_refine_ls_weighting_scheme calc
_refine_ls_wR_factor_gt 0.0938
_refine_ls_wR_factor_ref 0.1211
_reflns_number_gt 8161
_reflns_number_total 16697
_reflns_threshold_expression >2sigma(I)
_cod_data_source_file cg200986v_si_002.cif
_cod_data_source_block 10
_cod_depositor_comments
;
The following automatic conversions were performed:

'_symmetry_cell_setting' value 'Triclinic' changed to 'triclinic'
according to /home/saulius/struct/CIF-dictionaries/cif_core.dic
dictionary named 'cif_core.dic' version 2.4.1 from 2010-06-29.

Automatic conversion script
Id: cif_fix_values 1715 2011-07-08 13:25:40Z adriana 
;
_cod_original_sg_symbol_Hall ' -P 1'
_cod_original_sg_symbol_H-M ' P -1'
_cod_database_code 4502861

loop_
_symmetry_equiv_pos_as_xyz
'x, y, z'
'-x, -y, -z'

loop_
_atom_site_label
_atom_site_type_symbol
_atom_site_fract_x
_atom_site_fract_y
_atom_site_fract_z
_atom_site_U_iso_or_equiv
_atom_site_adp_type
_atom_site_occupancy
_atom_site_symmetry_multiplicity
_atom_site_calc_flag
_atom_site_refinement_flags
I1 I 0.14277(7) 0.65294(4) 0.70364(2) 0.0608(2) Uani 1 1 d .
I2 I 0.29912(7) 1.35308(3) 0.91039(2) 0.0558(2) Uani 1 1 d .
I3 I -0.07356(8) 1.08257(4) 1.22279(3) 0.0839(3) Uani 1 1 d .
I4 I 0.13758(7) 0.29219(4) 1.16309(2) 0.0672(2) Uani 1 1 d .
C1A C 0.2901(8) 0.6923(5) 0.9639(3) 0.034(2) Uani 1 1 d .
C2A C 0.2770(8) 0.7718(5) 0.9839(3) 0.038(2) Uani 1 1 d .
C1 C 0.3163(9) 0.6758(4) 0.9158(3) 0.035(2) Uani 1 1 d .
C2 C 0.4325(10) 0.6445(5) 0.9019(3) 0.055(3) Uani 1 1 d .
H2 H 0.4943 0.6324 0.9232 0.066 Uiso 1 1 calc R
C3 C 0.4617(10) 0.6302(6) 0.8581(3) 0.060(3) Uani 1 1 d .
H3 H 0.5431 0.6094 0.8492 0.072 Uiso 1 1 calc R
C4 C 0.3717(11) 0.6463(5) 0.8274(3) 0.045(2) Uani 1 1 d .
C5 C 0.2575(10) 0.6764(6) 0.8398(3) 0.053(3) Uani 1 1 d .
H5 H 0.1967 0.6879 0.8182 0.063 Uiso 1 1 calc R
C6 C 0.2266(9) 0.6910(5) 0.8837(3) 0.046(2) Uani 1 1 d .
H6 H 0.1445 0.7113 0.8919 0.055 Uiso 1 1 calc R
O1 O 0.4059(6) 0.6379(3) 0.78254(19) 0.0516(17) Uani 1 1 d .
C7 C 0.3668(8) 0.5605(6) 0.7574(3) 0.039(2) Uani 1 1 d .
O2 O 0.3137(6) 0.4992(4) 0.77227(19) 0.0591(19) Uani 1 1 d .
C8 C 0.3986(8) 0.5669(5) 0.7113(3) 0.032(2) Uani 1 1 d .
C9 C 0.3190(8) 0.6032(5) 0.6826(3) 0.040(2) Uani 1 1 d .
C10 C 0.3516(10) 0.6054(5) 0.6392(3) 0.048(3) Uani 1 1 d .
H10 H 0.2964 0.6302 0.6198 0.058 Uiso 1 1 calc R
C11 C 0.4654(10) 0.5711(5) 0.6240(3) 0.055(3) Uani 1 1 d .
H11 H 0.4873 0.5719 0.5940 0.066 Uiso 1 1 calc R
C12 C 0.5471(9) 0.5361(5) 0.6516(3) 0.049(2) Uani 1 1 d .
H12 H 0.6264 0.5143 0.6411 0.059 Uiso 1 1 calc R
C13 C 0.5117(9) 0.5329(5) 0.6951(3) 0.045(2) Uani 1 1 d .
H13 H 0.5663 0.5068 0.7141 0.053 Uiso 1 1 calc R
C21 C 0.2989(9) 0.8526(5) 0.9594(3) 0.035(2) Uani 1 1 d .
C22 C 0.4219(9) 0.8884(5) 0.9514(3) 0.044(2) Uani 1 1 d .
H22 H 0.4955 0.8651 0.9632 0.053 Uiso 1 1 calc R
C23 C 0.4413(9) 0.9580(5) 0.9264(3) 0.046(2) Uani 1 1 d .
H23 H 0.5272 0.9834 0.9217 0.055 Uiso 1 1 calc R
C24 C 0.3356(10) 0.9895(5) 0.9087(3) 0.041(2) Uani 1 1 d .
C25 C 0.2107(9) 0.9559(5) 0.9162(3) 0.048(3) Uani 1 1 d .
H25 H 0.1375 0.9785 0.9037 0.057 Uiso 1 1 calc R
C26 C 0.1942(9) 0.8884(5) 0.9422(3) 0.045(2) Uani 1 1 d .
H26 H 0.1080 0.8658 0.9485 0.054 Uiso 1 1 calc R
O3 O 0.3604(6) 1.0528(3) 0.87875(18) 0.0483(16) Uani 1 1 d .
C27 C 0.3062(9) 1.1306(5) 0.8874(3) 0.043(2) Uani 1 1 d .
O4 O 0.2623(7) 1.1533(4) 0.9220(2) 0.064(2) Uani 1 1 d .
C28 C 0.3126(8) 1.1779(5) 0.8472(3) 0.038(2) Uani 1 1 d .
C29 C 0.2981(8) 1.2699(5) 0.8505(3) 0.042(2) Uani 1 1 d .
C30 C 0.2881(8) 1.3094(5) 0.8126(3) 0.047(3) Uani 1 1 d .
H30 H 0.2744 1.3703 0.8147 0.057 Uiso 1 1 calc R
C31 C 0.2974(9) 1.2631(7) 0.7720(3) 0.059(3) Uani 1 1 d .
H31 H 0.2903 1.2912 0.7462 0.070 Uiso 1 1 calc R
C32 C 0.3173(8) 1.1749(6) 0.7695(3) 0.054(3) Uani 1 1 d .
H32 H 0.3276 1.1428 0.7415 0.064 Uiso 1 1 calc R
C33 C 0.3226(8) 1.1323(5) 0.8063(3) 0.041(2) Uani 1 1 d .
H33 H 0.3333 1.0709 0.8035 0.049 Uiso 1 1 calc R
C41 C 0.2396(9) 0.7887(4) 1.0310(3) 0.034(2) Uani 1 1 d .
C42 C 0.1092(9) 0.7766(5) 1.0426(3) 0.041(2) Uani 1 1 d .
H42 H 0.0446 0.7563 1.0205 0.049 Uiso 1 1 calc R
C43 C 0.0722(9) 0.7935(5) 1.0856(3) 0.043(2) Uani 1 1 d .
H43 H -0.0173 0.7851 1.0932 0.052 Uiso 1 1 calc R
C44 C 0.1671(9) 0.8231(5) 1.1178(3) 0.034(2) Uani 1 1 d .
C45 C 0.2937(9) 0.8352(5) 1.1065(3) 0.043(2) Uani 1 1 d .
H45 H 0.3583 0.8551 1.1286 0.051 Uiso 1 1 calc R
C46 C 0.3312(9) 0.8192(5) 1.0633(3) 0.038(2) Uani 1 1 d .
H46 H 0.4207 0.8292 1.0560 0.046 Uiso 1 1 calc R
O5 O 0.1330(6) 0.8347(3) 1.16196(19) 0.0482(16) Uani 1 1 d .
C47 C 0.0476(8) 0.8957(5) 1.1748(3) 0.039(2) Uani 1 1 d .
O6 O 0.0072(7) 0.9418(4) 1.1504(2) 0.068(2) Uani 1 1 d .
C48 C 0.0160(8) 0.8944(5) 1.2220(3) 0.040(2) Uani 1 1 d .
C49 C -0.0359(9) 0.9643(6) 1.2461(3) 0.049(2) Uani 1 1 d .
C50 C -0.0636(9) 0.9581(7) 1.2897(4) 0.070(3) Uani 1 1 d .
H50 H -0.0940 1.0074 1.3071 0.084 Uiso 1 1 calc R
C51 C -0.0480(11) 0.8820(9) 1.3086(4) 0.076(3) Uani 1 1 d .
H51 H -0.0721 0.8783 1.3382 0.092 Uiso 1 1 calc R
C52 C 0.0033(10) 0.8103(8) 1.2844(4) 0.074(3) Uani 1 1 d .
H52 H 0.0157 0.7579 1.2971 0.089 Uiso 1 1 calc R
C53 C 0.0353(9) 0.8178(6) 1.2414(3) 0.058(3) Uani 1 1 d .
H53 H 0.0713 0.7700 1.2245 0.069 Uiso 1 1 calc R
C61 C 0.2757(9) 0.6112(5) 0.9874(3) 0.034(2) Uani 1 1 d .
C62 C 0.3682(9) 0.5971(5) 1.0186(3) 0.045(2) Uani 1 1 d .
H62 H 0.4354 0.6426 1.0275 0.054 Uiso 1 1 calc R
C63 C 0.3651(9) 0.5189(5) 1.0369(3) 0.046(2) Uani 1 1 d .
H63 H 0.4315 0.5092 1.0570 0.056 Uiso 1 1 calc R
C64 C 0.2648(9) 0.4557(5) 1.0254(3) 0.035(2) Uani 1 1 d .
C65 C 0.1681(9) 0.4684(5) 0.9958(3) 0.041(2) Uani 1 1 d .
H65 H 0.0979 0.4242 0.9885 0.050 Uiso 1 1 calc R
C66 C 0.1752(8) 0.5461(5) 0.9771(3) 0.041(2) Uani 1 1 d .
H66 H 0.1093 0.5551 0.9567 0.049 Uiso 1 1 calc R
O7 O 0.2715(6) 0.3703(3) 1.03966(19) 0.0462(16) Uani 1 1 d .
C67 C 0.1690(10) 0.3351(6) 1.0594(3) 0.044(2) Uani 1 1 d .
O8 O 0.0756(7) 0.3720(4) 1.0698(2) 0.067(2) Uani 1 1 d .
C68 C 0.1832(8) 0.2407(5) 1.0651(3) 0.039(2) Uani 1 1 d .
C69 C 0.1609(9) 0.2082(5) 1.1051(3) 0.049(3) Uani 1 1 d .
C70 C 0.1577(8) 0.1169(6) 1.1076(3) 0.051(3) Uani 1 1 d .
H70 H 0.1403 0.0941 1.1347 0.061 Uiso 1 1 calc R
C71 C 0.1797(9) 0.0614(6) 1.0711(4) 0.059(3) Uani 1 1 d .
H71 H 0.1779 -0.0003 1.0728 0.071 Uiso 1 1 calc R
C72 C 0.2044(9) 0.0934(6) 1.0317(3) 0.055(3) Uani 1 1 d .
H72 H 0.2195 0.0539 1.0064 0.066 Uiso 1 1 calc R
C73 C 0.2073(8) 0.1814(6) 1.0287(3) 0.048(3) Uani 1 1 d .
H73 H 0.2261 0.2029 1.0014 0.058 Uiso 1 1 calc R
I5 I 0.10908(7) 1.32328(4) 0.41804(2) 0.0652(2) Uani 1 1 d .
I6 I 0.39213(7) 0.64012(5) 0.19552(2) 0.0782(3) Uani 1 1 d .
I7 I 0.29350(7) 0.33072(4) 0.64312(2) 0.0609(2) Uani 1 1 d .
I8 I 0.62320(7) 1.10310(4) 0.70420(2) 0.0621(2) Uani 1 1 d .
C1C C 0.2885(8) 0.7625(5) 0.4808(3) 0.034(2) Uani 1 1 d .
C1D C 0.2691(8) 0.6812(5) 0.4592(3) 0.037(2) Uani 1 1 d .
C101 C 0.2757(8) 0.8438(5) 0.4571(3) 0.034(2) Uani 1 1 d .
C102 C 0.3776(8) 0.9069(5) 0.4561(3) 0.041(2) Uani 1 1 d .
H102 H 0.4566 0.9013 0.4715 0.049 Uiso 1 1 calc R
C103 C 0.3683(8) 0.9795(5) 0.4329(3) 0.041(2) Uani 1 1 d .
H103 H 0.4415 1.0215 0.4311 0.050 Uiso 1 1 calc R
C104 C 0.2517(9) 0.9892(5) 0.4129(3) 0.038(2) Uani 1 1 d .
C105 C 0.1475(9) 0.9291(5) 0.4152(3) 0.044(2) Uani 1 1 d .
H105 H 0.0668 0.9368 0.4014 0.053 Uiso 1 1 calc R
C106 C 0.1582(9) 0.8568(5) 0.4375(3) 0.044(2) Uani 1 1 d .
H106 H 0.0842 0.8155 0.4395 0.052 Uiso 1 1 calc R
O101 O 0.2558(5) 1.0584(3) 0.38636(18) 0.0457(16) Uani 1 1 d .
C107 C 0.1537(10) 1.1111(5) 0.3862(3) 0.044(2) Uani 1 1 d .
O102 O 0.0649(7) 1.1077(4) 0.4099(2) 0.067(2) Uani 1 1 d .
C108 C 0.1786(8) 1.1698(5) 0.3507(3) 0.036(2) Uani 1 1 d .
C109 C 0.1604(8) 1.2602(5) 0.3570(3) 0.037(2) Uani 1 1 d .
C110 C 0.1849(8) 1.3132(5) 0.3247(3) 0.039(2) Uani 1 1 d .
H110 H 0.1756 1.3747 0.3300 0.047 Uiso 1 1 calc R
C111 C 0.2229(9) 1.2769(6) 0.2846(3) 0.051(3) Uani 1 1 d .
H111 H 0.2365 1.3130 0.2615 0.061 Uiso 1 1 calc R
C112 C 0.2420(10) 1.1874(6) 0.2773(3) 0.064(3) Uani 1 1 d .
H112 H 0.2707 1.1625 0.2496 0.076 Uiso 1 1 calc R
C113 C 0.2187(9) 1.1358(6) 0.3106(3) 0.055(3) Uani 1 1 d .
H113 H 0.2309 1.0747 0.3055 0.066 Uiso 1 1 calc R
C121 C 0.2444(9) 0.6638(4) 0.4104(3) 0.034(2) Uani 1 1 d .
C122 C 0.3290(9) 0.6968(5) 0.3802(3) 0.043(2) Uani 1 1 d .
H122 H 0.4068 0.7318 0.3903 0.051 Uiso 1 1 calc R
C123 C 0.3034(10) 0.6802(5) 0.3359(3) 0.045(2) Uani 1 1 d .
H123 H 0.3627 0.7037 0.3157 0.054 Uiso 1 1 calc R
C124 C 0.1936(11) 0.6304(5) 0.3214(3) 0.047(3) Uani 1 1 d .
C125 C 0.1056(9) 0.5938(5) 0.3501(3) 0.047(2) Uani 1 1 d .
H125 H 0.0280 0.5592 0.3395 0.056 Uiso 1 1 calc R
C126 C 0.1340(9) 0.6092(5) 0.3941(3) 0.044(2) Uani 1 1 d .
H126 H 0.0775 0.5822 0.4140 0.052 Uiso 1 1 calc R
O103 O 0.1601(6) 0.6236(4) 0.2762(2) 0.0583(18) Uani 1 1 d .
C127 C 0.1537(8) 0.5435(6) 0.2515(3) 0.040(2) Uani 1 1 d .
O104 O 0.1742(6) 0.4773(4) 0.26548(19) 0.0567(19) Uani 1 1 d .
C128 C 0.1158(9) 0.5529(5) 0.2054(3) 0.037(2) Uani 1 1 d .
C129 C 0.2013(9) 0.5918(5) 0.1767(3) 0.043(2) Uani 1 1 d .
C130 C 0.1614(11) 0.5987(5) 0.1337(3) 0.056(3) Uani 1 1 d .
H130 H 0.2192 0.6259 0.1142 0.067 Uiso 1 1 calc R
C131 C 0.0372(11) 0.5656(5) 0.1202(3) 0.060(3) Uani 1 1 d .
H131 H 0.0085 0.5701 0.0911 0.072 Uiso 1 1 calc R
C132 C -0.0473(10) 0.5253(5) 0.1489(3) 0.057(3) Uani 1 1 d .
H132 H -0.1325 0.5013 0.1392 0.068 Uiso 1 1 calc R
C133 C -0.0071(10) 0.5204(5) 0.1907(3) 0.048(3) Uani 1 1 d .
H133 H -0.0657 0.4939 0.2102 0.057 Uiso 1 1 calc R
C141 C 0.2706(8) 0.6007(4) 0.4821(3) 0.030(2) Uani 1 1 d .
C142 C 0.3522(9) 0.5368(5) 0.4671(3) 0.043(2) Uani 1 1 d .
H142 H 0.4088 0.5462 0.4435 0.051 Uiso 1 1 calc R
C143 C 0.3524(9) 0.4591(5) 0.4864(3) 0.046(2) Uani 1 1 d .
H143 H 0.4091 0.4158 0.4759 0.055 Uiso 1 1 calc R
C144 C 0.2717(9) 0.4446(5) 0.5203(3) 0.039(2) Uani 1 1 d .
C145 C 0.1911(8) 0.5068(5) 0.5359(3) 0.044(2) Uani 1 1 d .
H145 H 0.1362 0.4975 0.5600 0.053 Uiso 1 1 calc R
C146 C 0.1904(8) 0.5846(5) 0.5159(3) 0.041(2) Uani 1 1 d .
H146 H 0.1324 0.6271 0.5261 0.049 Uiso 1 1 calc R
O105 O 0.2810(6) 0.3662(3) 0.53947(18) 0.0473(16) Uani 1 1 d .
C147 C 0.1734(10) 0.3076(5) 0.5385(3) 0.038(2) Uani 1 1 d .
O106 O 0.0694(6) 0.3192(3) 0.5251(2) 0.0483(17) Uani 1 1 d .
C148 C 0.2102(8) 0.2236(5) 0.5548(3) 0.039(2) Uani 1 1 d .
C149 C 0.2663(8) 0.2192(5) 0.5960(3) 0.038(2) Uani 1 1 d .
C150 C 0.2948(8) 0.1384(5) 0.6080(3) 0.050(3) Uani 1 1 d .
H150 H 0.3310 0.1346 0.6363 0.060 Uiso 1 1 calc R
C151 C 0.2703(9) 0.0638(5) 0.5787(3) 0.052(3) Uani 1 1 d .
H151 H 0.2934 0.0088 0.5865 0.062 Uiso 1 1 calc R
C152 C 0.2136(9) 0.0667(5) 0.5386(3) 0.055(3) Uani 1 1 d .
H152 H 0.1955 0.0137 0.5194 0.066 Uiso 1 1 calc R
C153 C 0.1825(8) 0.1447(5) 0.5257(3) 0.045(2) Uani 1 1 d .
H153 H 0.1431 0.1463 0.4977 0.054 Uiso 1 1 calc R
C161 C 0.3205(9) 0.7814(4) 0.5284(3) 0.030(2) Uani 1 1 d .
C162 C 0.4447(9) 0.7697(5) 0.5442(3) 0.042(2) Uani 1 1 d .
H162 H 0.5081 0.7478 0.5244 0.050 Uiso 1 1 calc R
C163 C 0.4770(9) 0.7899(5) 0.5887(3) 0.040(2) Uani 1 1 d .
H163 H 0.5621 0.7829 0.5994 0.048 Uiso 1 1 calc R
C164 C 0.3833(10) 0.8199(5) 0.6163(3) 0.039(2) Uani 1 1 d .
C165 C 0.2594(9) 0.8307(4) 0.6024(3) 0.038(2) Uani 1 1 d .
H165 H 0.1948 0.8496 0.6225 0.045 Uiso 1 1 calc R
C166 C 0.2312(8) 0.8127(5) 0.5574(3) 0.034(2) Uani 1 1 d .
H166 H 0.1472 0.8227 0.5468 0.041 Uiso 1 1 calc R
O107 O 0.4205(6) 0.8372(3) 0.66095(19) 0.0482(17) Uani 1 1 d .
C167 C 0.4161(9) 0.9216(5) 0.6813(3) 0.041(2) Uani 1 1 d .
O108 O 0.3749(7) 0.9789(4) 0.6641(2) 0.069(2) Uani 1 1 d .
C168 C 0.4736(8) 0.9302(5) 0.7264(3) 0.034(2) Uani 1 1 d .
C169 C 0.5568(9) 1.0032(5) 0.7425(3) 0.046(2) Uani 1 1 d .
C170 C 0.6063(9) 1.0101(5) 0.7846(3) 0.046(2) Uani 1 1 d .
H170 H 0.6655 1.0594 0.7952 0.056 Uiso 1 1 calc R
C171 C 0.5709(9) 0.9465(6) 0.8113(3) 0.055(3) Uani 1 1 d .
H171 H 0.6040 0.9529 0.8406 0.066 Uiso 1 1 calc R
C172 C 0.4893(10) 0.8743(6) 0.7965(3) 0.055(3) Uani 1 1 d .
H172 H 0.4654 0.8303 0.8151 0.067 Uiso 1 1 calc R
C173 C 0.4408(9) 0.8656(5) 0.7533(3) 0.053(3) Uani 1 1 d .
H173 H 0.3848 0.8148 0.7424 0.064 Uiso 1 1 calc R

loop_
_atom_site_aniso_label
_atom_site_aniso_U_11
_atom_site_aniso_U_22
_atom_site_aniso_U_33
_atom_site_aniso_U_23
_atom_site_aniso_U_13
_atom_site_aniso_U_12
I1 0.0538(5) 0.0743(5) 0.0578(5) 0.0115(4) -0.0007(4) 0.0205(4)
I2 0.0695(5) 0.0387(3) 0.0577(5) 0.0041(3) -0.0107(4) -0.0001(3)
I3 0.0950(7) 0.0507(4) 0.1039(7) -0.0073(4) 0.0231(5) 0.0139(4)
I4 0.0799(6) 0.0784(5) 0.0455(5) 0.0111(4) -0.0020(4) 0.0142(4)
C1A 0.039(6) 0.036(5) 0.027(6) 0.003(4) -0.003(4) 0.001(4)
C2A 0.051(6) 0.028(5) 0.037(6) 0.009(4) -0.004(5) 0.006(4)
C1 0.043(6) 0.017(4) 0.047(7) 0.003(4) 0.003(5) 0.008(4)
C2 0.071(8) 0.062(6) 0.039(7) 0.019(5) -0.008(6) 0.022(6)
C3 0.069(8) 0.068(7) 0.047(8) 0.014(6) 0.013(6) 0.025(6)
C4 0.062(8) 0.040(5) 0.031(7) 0.002(4) 0.009(6) -0.007(5)
C5 0.059(8) 0.071(7) 0.027(7) 0.007(5) -0.010(6) -0.004(6)
C6 0.041(6) 0.057(6) 0.040(7) 0.004(5) 0.005(5) 0.016(5)
O1 0.071(5) 0.048(4) 0.032(4) 0.004(3) 0.012(3) -0.014(3)
C7 0.037(6) 0.045(6) 0.036(6) 0.011(5) 0.011(5) 0.004(5)
O2 0.089(6) 0.044(4) 0.045(4) 0.012(3) 0.014(4) -0.006(4)
C8 0.032(6) 0.032(5) 0.035(6) 0.012(4) 0.009(5) 0.001(4)
C9 0.053(6) 0.025(4) 0.040(6) 0.001(4) 0.000(5) -0.004(4)
C10 0.076(8) 0.035(5) 0.036(7) 0.013(4) 0.009(6) 0.010(5)
C11 0.079(8) 0.049(6) 0.040(7) 0.007(5) 0.023(6) 0.012(6)
C12 0.058(7) 0.044(5) 0.044(7) -0.002(5) 0.011(6) 0.006(5)
C13 0.055(7) 0.043(5) 0.035(6) 0.003(4) -0.004(5) 0.003(5)
C21 0.052(7) 0.026(5) 0.030(6) 0.009(4) 0.004(5) 0.007(4)
C22 0.040(6) 0.049(6) 0.048(7) 0.016(5) 0.001(5) 0.011(5)
C23 0.043(6) 0.047(5) 0.050(7) 0.024(5) 0.000(5) -0.003(5)
C24 0.063(7) 0.027(5) 0.037(6) 0.012(4) 0.004(5) 0.017(5)
C25 0.044(7) 0.049(6) 0.054(7) 0.018(5) -0.007(5) 0.010(5)
C26 0.055(7) 0.035(5) 0.046(7) 0.018(5) 0.007(5) -0.008(5)
O3 0.067(5) 0.038(3) 0.045(4) 0.019(3) 0.014(3) 0.010(3)
C27 0.055(7) 0.035(5) 0.040(7) 0.006(5) -0.001(5) 0.006(5)
O4 0.117(6) 0.045(4) 0.034(5) 0.015(3) 0.018(4) 0.013(4)
C28 0.044(6) 0.038(5) 0.036(6) 0.023(5) 0.001(5) 0.004(4)
C29 0.038(6) 0.048(6) 0.041(6) 0.012(5) 0.001(5) -0.008(4)
C30 0.056(7) 0.040(5) 0.051(7) 0.031(5) 0.001(5) 0.000(5)
C31 0.060(7) 0.074(7) 0.043(7) 0.026(6) 0.000(6) -0.013(6)
C32 0.042(6) 0.074(7) 0.044(7) 0.009(6) -0.001(5) -0.007(5)
C33 0.038(6) 0.047(5) 0.039(7) 0.013(5) 0.003(5) 0.006(4)
C41 0.045(6) 0.024(4) 0.034(6) 0.006(4) 0.000(5) 0.000(4)
C42 0.046(7) 0.049(5) 0.027(6) 0.001(4) -0.008(5) 0.001(5)
C43 0.047(6) 0.041(5) 0.042(7) 0.003(5) 0.015(5) 0.005(4)
C44 0.050(7) 0.029(5) 0.024(6) 0.004(4) -0.007(5) 0.010(4)
C45 0.034(6) 0.048(5) 0.044(7) -0.002(5) -0.010(5) 0.004(4)
C46 0.038(6) 0.042(5) 0.032(6) -0.004(4) 0.007(5) -0.004(4)
O5 0.059(5) 0.058(4) 0.030(4) 0.005(3) 0.009(3) 0.018(3)
C47 0.034(6) 0.036(5) 0.047(7) 0.009(5) 0.012(5) 0.005(4)
O6 0.107(6) 0.053(4) 0.052(5) 0.017(3) 0.007(4) 0.031(4)
C48 0.052(6) 0.043(5) 0.025(6) -0.001(4) 0.008(5) 0.007(5)
C49 0.046(7) 0.054(6) 0.044(7) -0.006(5) 0.004(5) 0.003(5)
C50 0.042(7) 0.078(8) 0.082(10) -0.019(7) 0.012(7) -0.005(6)
C51 0.056(8) 0.128(11) 0.043(8) 0.009(8) 0.005(6) -0.009(8)
C52 0.057(8) 0.115(10) 0.058(9) 0.040(8) 0.010(7) 0.012(7)
C53 0.047(7) 0.084(7) 0.043(7) 0.012(6) 0.013(5) 0.007(5)
C61 0.061(7) 0.021(4) 0.020(5) -0.002(4) 0.006(5) 0.006(4)
C62 0.057(7) 0.025(5) 0.052(7) 0.007(4) -0.007(5) -0.002(4)
C63 0.051(7) 0.046(6) 0.046(7) 0.020(5) -0.013(5) 0.005(5)
C64 0.044(6) 0.032(5) 0.032(6) 0.018(4) 0.009(5) 0.011(4)
C65 0.053(6) 0.033(5) 0.037(6) 0.009(4) -0.004(5) -0.005(4)
C66 0.047(6) 0.037(5) 0.041(6) 0.013(4) -0.007(5) 0.006(5)
O7 0.046(4) 0.039(3) 0.057(5) 0.022(3) -0.001(3) 0.005(3)
C67 0.046(7) 0.054(6) 0.034(6) 0.011(5) 0.000(5) 0.014(5)
O8 0.074(6) 0.070(5) 0.065(5) 0.033(4) 0.029(4) 0.028(4)
C68 0.043(6) 0.037(5) 0.040(6) 0.025(5) 0.001(5) 0.002(4)
C69 0.047(6) 0.039(5) 0.063(8) 0.014(5) -0.009(5) 0.006(4)
C70 0.046(7) 0.046(6) 0.065(8) 0.020(5) 0.008(5) 0.006(5)
C71 0.064(8) 0.030(5) 0.089(10) 0.022(6) 0.005(7) 0.013(5)
C72 0.057(7) 0.045(6) 0.061(8) 0.001(5) 0.004(6) 0.007(5)
C73 0.042(6) 0.056(6) 0.048(7) 0.015(5) 0.000(5) -0.002(5)
I5 0.0979(6) 0.0484(4) 0.0487(5) 0.0007(3) 0.0113(4) 0.0094(4)
I6 0.0555(5) 0.1111(6) 0.0679(6) 0.0301(5) -0.0041(4) -0.0190(4)
I7 0.0834(6) 0.0519(4) 0.0462(5) 0.0082(3) -0.0059(4) -0.0023(3)
I8 0.0721(5) 0.0417(4) 0.0716(5) 0.0084(3) 0.0147(4) -0.0023(3)
C1C 0.032(5) 0.037(5) 0.036(6) 0.016(4) -0.003(4) 0.009(4)
C1D 0.043(6) 0.027(5) 0.038(6) 0.000(4) -0.002(5) 0.003(4)
C101 0.043(6) 0.023(4) 0.035(6) 0.001(4) -0.007(5) 0.004(4)
C102 0.042(6) 0.035(5) 0.049(6) 0.014(4) -0.008(5) 0.006(4)
C103 0.041(6) 0.036(5) 0.049(6) 0.016(4) 0.005(5) -0.002(4)
C104 0.051(7) 0.032(5) 0.034(6) 0.013(4) -0.003(5) 0.016(5)
C105 0.047(6) 0.035(5) 0.054(7) 0.016(5) -0.014(5) 0.008(5)
C106 0.043(6) 0.027(5) 0.060(7) 0.008(4) 0.000(5) -0.002(4)
O101 0.049(4) 0.041(3) 0.053(4) 0.027(3) 0.002(3) 0.012(3)
C107 0.048(7) 0.033(5) 0.051(7) 0.009(5) -0.004(5) 0.004(5)
O102 0.070(5) 0.058(4) 0.087(6) 0.041(4) 0.037(4) 0.032(4)
C108 0.036(6) 0.035(5) 0.041(6) 0.020(4) 0.003(5) 0.010(4)
C109 0.034(6) 0.038(5) 0.043(6) 0.018(4) -0.005(5) 0.004(4)
C110 0.047(6) 0.025(5) 0.047(7) 0.004(4) -0.002(5) 0.014(4)
C111 0.054(7) 0.055(6) 0.050(7) 0.030(5) -0.002(6) 0.008(5)
C112 0.080(8) 0.069(7) 0.048(7) 0.018(6) 0.015(6) 0.022(6)
C113 0.073(8) 0.050(6) 0.046(7) 0.019(5) 0.016(6) 0.020(5)
C121 0.051(6) 0.016(4) 0.036(6) 0.002(4) -0.011(5) 0.007(4)
C122 0.049(6) 0.038(5) 0.041(7) 0.009(5) 0.006(5) -0.005(4)
C123 0.068(8) 0.031(5) 0.034(7) 0.001(4) 0.005(5) 0.001(5)
C124 0.080(8) 0.035(5) 0.031(6) 0.012(5) -0.007(6) 0.018(5)
C125 0.045(7) 0.054(6) 0.038(7) 0.001(5) -0.011(5) 0.000(5)
C126 0.053(7) 0.043(5) 0.037(6) 0.011(5) 0.002(5) 0.004(5)
O103 0.096(6) 0.048(4) 0.032(4) 0.005(3) -0.012(4) 0.012(3)
C127 0.050(6) 0.037(5) 0.033(6) 0.004(5) -0.007(5) 0.007(5)
O104 0.092(5) 0.040(4) 0.043(4) 0.009(3) -0.011(4) 0.030(3)
C128 0.041(6) 0.030(5) 0.038(6) 0.000(4) 0.000(5) 0.006(4)
C129 0.055(7) 0.035(5) 0.039(7) 0.001(4) -0.009(5) 0.009(4)
C130 0.074(8) 0.051(6) 0.042(7) 0.006(5) 0.001(6) 0.005(6)
C131 0.092(9) 0.043(6) 0.044(7) -0.002(5) -0.028(7) 0.009(6)
C132 0.052(7) 0.053(6) 0.062(8) 0.012(6) -0.020(6) -0.014(5)
C133 0.061(8) 0.043(5) 0.039(7) 0.005(5) -0.003(6) 0.005(5)
C141 0.040(6) 0.026(4) 0.025(5) 0.014(4) -0.001(4) 0.004(4)
C142 0.067(7) 0.035(5) 0.033(6) 0.020(4) 0.020(5) 0.017(5)
C143 0.061(7) 0.031(5) 0.049(7) 0.011(5) 0.016(5) 0.011(4)
C144 0.041(6) 0.028(5) 0.051(7) 0.011(4) -0.003(5) 0.007(4)
C145 0.044(6) 0.045(5) 0.043(6) 0.019(5) 0.006(5) -0.009(5)
C146 0.055(7) 0.023(5) 0.048(7) 0.014(4) 0.009(5) 0.009(4)
O105 0.054(4) 0.035(3) 0.058(5) 0.030(3) -0.004(3) 0.001(3)
C147 0.053(7) 0.033(5) 0.030(6) 0.014(4) 0.013(5) 0.005(5)
O106 0.041(4) 0.040(3) 0.065(5) 0.012(3) -0.010(4) 0.001(3)
C148 0.048(6) 0.034(5) 0.037(6) 0.013(4) 0.013(5) 0.002(4)
C149 0.043(6) 0.039(5) 0.031(6) 0.005(4) 0.007(5) 0.006(4)
C150 0.055(7) 0.044(6) 0.054(7) 0.023(5) 0.000(5) 0.008(5)
C151 0.067(7) 0.030(5) 0.066(8) 0.025(5) 0.020(6) 0.016(5)
C152 0.076(8) 0.027(5) 0.065(8) 0.005(5) 0.016(6) 0.017(5)
C153 0.061(7) 0.045(6) 0.031(6) 0.016(5) 0.004(5) 0.007(5)
C161 0.046(6) 0.011(4) 0.033(6) 0.008(4) -0.014(5) -0.005(4)
C162 0.044(6) 0.047(5) 0.037(6) 0.014(4) 0.004(5) 0.005(4)
C163 0.041(6) 0.037(5) 0.041(7) 0.010(4) -0.021(5) -0.001(4)
C164 0.055(7) 0.020(4) 0.042(7) 0.011(4) -0.011(6) -0.007(4)
C165 0.047(6) 0.026(5) 0.039(7) 0.001(4) -0.009(5) 0.002(4)
C166 0.038(6) 0.035(5) 0.030(6) 0.003(4) -0.005(5) 0.010(4)
O107 0.072(5) 0.033(3) 0.039(4) 0.006(3) -0.013(4) 0.004(3)
C167 0.066(7) 0.021(5) 0.034(6) 0.000(4) -0.008(5) -0.007(4)
O108 0.111(6) 0.032(4) 0.063(5) 0.008(3) -0.038(4) 0.008(4)
C168 0.046(6) 0.028(5) 0.026(6) 0.001(4) -0.002(5) -0.003(4)
C169 0.062(7) 0.040(5) 0.036(6) 0.002(4) 0.004(5) 0.013(5)
C170 0.055(7) 0.035(5) 0.044(7) -0.012(5) -0.007(5) -0.005(4)
C171 0.055(7) 0.063(7) 0.045(7) -0.003(6) -0.002(6) 0.006(6)
C172 0.062(7) 0.055(6) 0.051(8) 0.012(5) 0.014(6) 0.007(5)
C173 0.058(7) 0.049(6) 0.049(7) 0.005(5) -0.010(6) -0.009(5)

loop_
_atom_type_symbol
_atom_type_description
_atom_type_scat_dispersion_real
_atom_type_scat_dispersion_imag
_atom_type_scat_source
C C 0.0033 0.0016 'International Tables Vol C Tables 4.2.6.8 and 6.1.1.4'
H H 0.0000 0.0000 'International Tables Vol C Tables 4.2.6.8 and 6.1.1.4'
O O 0.0106 0.0060 'International Tables Vol C Tables 4.2.6.8 and 6.1.1.4'
I I -0.4742 1.8119 'International Tables Vol C Tables 4.2.6.8 and 6.1.1.4'

loop_
_geom_angle_atom_site_label_1
_geom_angle_atom_site_label_2
_geom_angle_atom_site_label_3
_geom_angle
C2A C1A C1 122.6(7)
C2A C1A C61 122.2(8)
C1 C1A C61 115.2(6)
C1A C2A C41 123.3(7)
C1A C2A C21 120.5(8)
C41 C2A C21 116.2(6)
C2 C1 C6 117.5(9)
C2 C1 C1A 119.9(8)
C6 C1 C1A 122.6(8)
C1 C2 C3 121.8(9)
C1 C2 H2 119.1
C3 C2 H2 119.1
C4 C3 C2 119.2(9)
C4 C3 H3 120.4
C2 C3 H3 120.4
C5 C4 C3 120.5(9)
C5 C4 O1 120.3(9)
C3 C4 O1 119.0(9)
C4 C5 C6 121.0(9)
C4 C5 H5 119.5
C6 C5 H5 119.5
C5 C6 C1 120.0(9)
C5 C6 H6 120.0
C1 C6 H6 120.0
C7 O1 C4 117.9(6)
O2 C7 O1 122.4(8)
O2 C7 C8 127.2(8)
O1 C7 C8 110.4(7)
C13 C8 C9 118.2(8)
C13 C8 C7 118.5(8)
C9 C8 C7 123.3(8)
C10 C9 C8 121.0(8)
C10 C9 I1 118.1(7)
C8 C9 I1 120.9(7)
C9 C10 C11 119.5(9)
C9 C10 H10 120.2
C11 C10 H10 120.2
C12 C11 C10 121.0(9)
C12 C11 H11 119.5
C10 C11 H11 119.5
C11 C12 C13 118.8(9)
C11 C12 H12 120.6
C13 C12 H12 120.6
C8 C13 C12 121.4(8)
C8 C13 H13 119.3
C12 C13 H13 119.3
C22 C21 C26 118.0(7)
C22 C21 C2A 121.6(8)
C26 C21 C2A 120.4(8)
C21 C22 C23 121.3(8)
C21 C22 H22 119.4
C23 C22 H22 119.4
C24 C23 C22 119.0(8)
C24 C23 H23 120.5
C22 C23 H23 120.5
C23 C24 C25 121.6(8)
C23 C24 O3 117.1(8)
C25 C24 O3 121.0(8)
C24 C25 C26 118.1(8)
C24 C25 H25 121.0
C26 C25 H25 121.0
C21 C26 C25 122.0(8)
C21 C26 H26 119.0
C25 C26 H26 119.0
C27 O3 C24 117.1(7)
O4 C27 O3 122.3(8)
O4 C27 C28 128.6(8)
O3 C27 C28 109.1(8)
C33 C28 C29 118.6(7)
C33 C28 C27 120.9(8)
C29 C28 C27 120.3(8)
C30 C29 C28 119.1(8)
C30 C29 I2 116.8(6)
C28 C29 I2 124.0(6)
C31 C30 C29 121.7(8)
C31 C30 H30 119.2
C29 C30 H30 119.2
C30 C31 C32 118.5(9)
C30 C31 H31 120.8
C32 C31 H31 120.8
C33 C32 C31 121.6(9)
C33 C32 H32 119.2
C31 C32 H32 119.2
C32 C33 C28 120.4(8)
C32 C33 H33 119.8
C28 C33 H33 119.8
C46 C41 C42 118.6(8)
C46 C41 C2A 121.5(8)
C42 C41 C2A 119.9(8)
C43 C42 C41 120.9(8)
C43 C42 H42 119.6
C41 C42 H42 119.6
C42 C43 C44 119.4(9)
C42 C43 H43 120.3
C44 C43 H43 120.3
C45 C44 C43 119.7(9)
C45 C44 O5 119.9(8)
C43 C44 O5 120.3(9)
C44 C45 C46 121.1(8)
C44 C45 H45 119.4
C46 C45 H45 119.4
C41 C46 C45 120.3(8)
C41 C46 H46 119.9
C45 C46 H46 119.9
C47 O5 C44 118.3(6)
O6 C47 O5 122.2(8)
O6 C47 C48 127.1(8)
O5 C47 C48 110.7(7)
C49 C48 C53 119.9(9)
C49 C48 C47 121.9(8)
C53 C48 C47 118.2(8)
C48 C49 C50 118.7(9)
C48 C49 I3 125.4(7)
C50 C49 I3 115.9(8)
C51 C50 C49 121.5(10)
C51 C50 H50 119.2
C49 C50 H50 119.2
C50 C51 C52 120.3(11)
C50 C51 H51 119.9
C52 C51 H51 119.9
C53 C52 C51 118.1(10)
C53 C52 H52 121.0
C51 C52 H52 121.0
C52 C53 C48 121.5(9)
C52 C53 H53 119.3
C48 C53 H53 119.3
C66 C61 C62 117.7(7)
C66 C61 C1A 121.3(7)
C62 C61 C1A 120.9(7)
C63 C62 C61 121.8(8)
C63 C62 H62 119.1
C61 C62 H62 119.1
C64 C63 C62 118.6(8)
C64 C63 H63 120.7
C62 C63 H63 120.7
C63 C64 C65 121.5(7)
C63 C64 O7 118.2(7)
C65 C64 O7 119.7(7)
C66 C65 C64 118.8(8)
C66 C65 H65 120.6
C64 C65 H65 120.6
C65 C66 C61 121.6(8)
C65 C66 H66 119.2
C61 C66 H66 119.2
C67 O7 C64 118.4(7)
O8 C67 O7 124.7(8)
O8 C67 C68 124.0(9)
O7 C67 C68 111.3(8)
C69 C68 C73 118.5(8)
C69 C68 C67 121.6(8)
C73 C68 C67 119.6(8)
C68 C69 C70 119.8(9)
C68 C69 I4 121.9(6)
C70 C69 I4 118.2(7)
C71 C70 C69 119.6(9)
C71 C70 H70 120.2
C69 C70 H70 120.2
C70 C71 C72 120.8(9)
C70 C71 H71 119.6
C72 C71 H71 119.6
C73 C72 C71 120.2(9)
C73 C72 H72 119.9
C71 C72 H72 119.9
C72 C73 C68 121.1(9)
C72 C73 H73 119.4
C68 C73 H73 119.4
C1D C1C C161 124.2(6)
C1D C1C C101 120.7(7)
C161 C1C C101 115.1(6)
C1C C1D C141 121.9(7)
C1C C1D C121 123.2(7)
C141 C1D C121 115.0(6)
C102 C101 C106 118.4(7)
C102 C101 C1C 121.0(7)
C106 C101 C1C 120.6(7)
C101 C102 C103 121.2(8)
C101 C102 H102 119.4
C103 C102 H102 119.4
C104 C103 C102 118.8(8)
C104 C103 H103 120.6
C102 C103 H103 120.6
C105 C104 C103 120.6(7)
C105 C104 O101 124.3(7)
C103 C104 O101 114.6(8)
C104 C105 C106 120.2(8)
C104 C105 H105 119.9
C106 C105 H105 119.9
C105 C106 C101 120.5(8)
C105 C106 H106 119.7
C101 C106 H106 119.7
C107 O101 C104 120.3(7)
O102 C107 O101 124.3(8)
O102 C107 C108 128.3(8)
O101 C107 C108 107.4(8)
C113 C108 C109 117.7(7)
C113 C108 C107 120.2(7)
C109 C108 C107 122.1(8)
C110 C109 C108 121.6(8)
C110 C109 I5 116.2(6)
C108 C109 I5 122.0(6)
C109 C110 C111 119.3(7)
C109 C110 H110 120.3
C111 C110 H110 120.3
C110 C111 C112 120.4(8)
C110 C111 H111 119.8
C112 C111 H111 119.8
C113 C112 C111 119.1(9)
C113 C112 H112 120.5
C111 C112 H112 120.5
C108 C113 C112 121.8(9)
C108 C113 H113 119.1
C112 C113 H113 119.1
C122 C121 C126 117.4(8)
C122 C121 C1D 123.0(8)
C126 C121 C1D 119.6(8)
C123 C122 C121 121.6(8)
C123 C122 H122 119.2
C121 C122 H122 119.2
C124 C123 C122 119.5(9)
C124 C123 H123 120.3
C122 C123 H123 120.3
C123 C124 C125 121.7(9)
C123 C124 O103 118.6(9)
C125 C124 O103 119.3(9)
C126 C125 C124 118.1(9)
C126 C125 H125 120.9
C124 C125 H125 120.9
C125 C126 C121 121.5(8)
C125 C126 H126 119.2
C121 C126 H126 119.2
C127 O103 C124 119.8(6)
O104 C127 O103 123.7(8)
O104 C127 C128 126.3(8)
O103 C127 C128 110.0(7)
C133 C128 C129 119.0(8)
C133 C128 C127 118.4(8)
C129 C128 C127 122.7(8)
C128 C129 C130 120.5(9)
C128 C129 I6 121.8(7)
C130 C129 I6 117.7(7)
C131 C130 C129 118.8(9)
C131 C130 H130 120.6
C129 C130 H130 120.6
C130 C131 C132 120.4(9)
C130 C131 H131 119.8
C132 C131 H131 119.8
C133 C132 C131 119.8(9)
C133 C132 H132 120.1
C131 C132 H132 120.1
C132 C133 C128 121.5(9)
C132 C133 H133 119.3
C128 C133 H133 119.3
C146 C141 C142 117.9(7)
C146 C141 C1D 123.0(7)
C142 C141 C1D 119.0(7)
C141 C142 C143 120.7(8)
C141 C142 H142 119.6
C143 C142 H142 119.6
C144 C143 C142 120.2(8)
C144 C143 H143 119.9
C142 C143 H143 119.9
C143 C144 C145 120.3(7)
C143 C144 O105 117.2(7)
C145 C144 O105 122.4(8)
C144 C145 C146 119.0(8)
C144 C145 H145 120.5
C146 C145 H145 120.5
C141 C146 C145 121.7(8)
C141 C146 H146 119.1
C145 C146 H146 119.1
C147 O105 C144 118.3(6)
O106 C147 O105 125.0(7)
O106 C147 C148 125.5(8)
O105 C147 C148 109.4(8)
C149 C148 C153 119.5(7)
C149 C148 C147 124.4(8)
C153 C148 C147 116.2(8)
C150 C149 C148 119.9(8)
C150 C149 I7 118.2(7)
C148 C149 I7 121.7(6)
C151 C150 C149 119.2(8)
C151 C150 H150 120.4
C149 C150 H150 120.4
C152 C151 C150 121.6(8)
C152 C151 H151 119.2
C150 C151 H151 119.2
C153 C152 C151 120.9(9)
C153 C152 H152 119.5
C151 C152 H152 119.5
C152 C153 C148 118.9(8)
C152 C153 H153 120.6
C148 C153 H153 120.6
C166 C161 C162 118.5(8)
C166 C161 C1C 121.2(8)
C162 C161 C1C 120.3(8)
C161 C162 C163 120.8(8)
C161 C162 H162 119.6
C163 C162 H162 119.6
C164 C163 C162 118.2(8)
C164 C163 H163 120.9
C162 C163 H163 120.9
C163 C164 C165 123.0(9)
C163 C164 O107 115.7(8)
C165 C164 O107 121.3(9)
C164 C165 C166 117.5(9)
C164 C165 H165 121.3
C166 C165 H165 121.3
C161 C166 C165 122.0(8)
C161 C166 H166 119.0
C165 C166 H166 119.0
C167 O107 C164 118.2(6)
O108 C167 O107 123.4(8)
O108 C167 C168 125.9(7)
O107 C167 C168 110.7(7)
C173 C168 C169 119.1(8)
C173 C168 C167 119.6(7)
C169 C168 C167 121.2(7)
C170 C169 C168 119.9(8)
C170 C169 I8 116.8(7)
C168 C169 I8 123.2(6)
C171 C170 C169 120.5(8)
C171 C170 H170 119.7
C169 C170 H170 119.7
C172 C171 C170 120.8(9)
C172 C171 H171 119.6
C170 C171 H171 119.6
C171 C172 C173 119.1(9)
C171 C172 H172 120.4
C173 C172 H172 120.4
C168 C173 C172 120.5(8)
C168 C173 H173 119.8
C172 C173 H173 119.8

loop_
_geom_bond_atom_site_label_1
_geom_bond_atom_site_label_2
_geom_bond_distance
I1 C9 2.101(9)
I2 C29 2.112(9)
I3 C49 2.087(9)
I4 C69 2.101(9)
C1A C2A 1.317(10)
C1A C1 1.499(11)
C1A C61 1.503(10)
C2A C41 1.498(11)
C2A C21 1.520(10)
C1 C2 1.376(11)
C1 C6 1.397(11)
C2 C3 1.379(12)
C2 H2 0.9500
C3 C4 1.372(12)
C3 H3 0.9500
C4 C5 1.339(12)
C4 O1 1.417(10)
C5 C6 1.384(11)
C5 H5 0.9500
C6 H6 0.9500
O1 C7 1.363(9)
C7 O2 1.182(9)
C7 C8 1.469(11)
C8 C13 1.385(11)
C8 C9 1.391(10)
C9 C10 1.380(11)
C10 C11 1.383(12)
C10 H10 0.9500
C11 C12 1.371(11)
C11 H11 0.9500
C12 C13 1.393(11)
C12 H12 0.9500
C13 H13 0.9500
C21 C22 1.366(11)
C21 C26 1.377(10)
C22 C23 1.384(10)
C22 H22 0.9500
C23 C24 1.359(10)
C23 H23 0.9500
C24 C25 1.369(11)
C24 O3 1.419(9)
C25 C26 1.378(10)
C25 H25 0.9500
C26 H26 0.9500
O3 C27 1.359(9)
C27 O4 1.184(10)
C27 C28 1.500(11)
C28 C33 1.375(11)
C28 C29 1.420(10)
C29 C30 1.379(10)
C30 C31 1.370(11)
C30 H30 0.9500
C31 C32 1.375(11)
C31 H31 0.9500
C32 C33 1.372(11)
C32 H32 0.9500
C33 H33 0.9500
C41 C46 1.372(10)
C41 C42 1.389(11)
C42 C43 1.380(11)
C42 H42 0.9500
C43 C44 1.390(11)
C43 H43 0.9500
C44 C45 1.349(11)
C44 O5 1.399(9)
C45 C46 1.385(11)
C45 H45 0.9500
C46 H46 0.9500
O5 C47 1.364(9)
C47 O6 1.183(9)
C47 C48 1.487(11)
C48 C49 1.379(11)
C48 C53 1.403(11)
C49 C50 1.383(13)
C50 C51 1.381(13)
C50 H50 0.9500
C51 C52 1.397(14)
C51 H51 0.9500
C52 C53 1.378(12)
C52 H52 0.9500
C53 H53 0.9500
C61 C66 1.378(10)
C61 C62 1.390(10)
C62 C63 1.376(10)
C62 H62 0.9500
C63 C64 1.364(10)
C63 H63 0.9500
C64 C65 1.381(10)
C64 O7 1.433(8)
C65 C66 1.375(9)
C65 H65 0.9500
C66 H66 0.9500
O7 C67 1.322(10)
C67 O8 1.182(9)
C67 C68 1.494(11)
C68 C69 1.388(11)
C68 C73 1.394(11)
C69 C70 1.407(10)
C70 C71 1.359(12)
C70 H70 0.9500
C71 C72 1.375(12)
C71 H71 0.9500
C72 C73 1.357(10)
C72 H72 0.9500
C73 H73 0.9500
I5 C109 2.100(9)
I6 C129 2.084(9)
I7 C149 2.105(8)
I8 C169 2.103(8)
C1C C1D 1.339(9)
C1C C161 1.487(10)
C1C C101 1.526(9)
C1D C141 1.489(9)
C1D C121 1.506(10)
C101 C102 1.362(10)
C101 C106 1.383(10)
C102 C103 1.398(10)
C102 H102 0.9500
C103 C104 1.368(10)
C103 H103 0.9500
C104 C105 1.355(11)
C104 O101 1.406(8)
C105 C106 1.379(10)
C105 H105 0.9500
C106 H106 0.9500
O101 C107 1.377(10)
C107 O102 1.171(10)
C107 C108 1.502(11)
C108 C113 1.362(11)
C108 C109 1.404(10)
C109 C110 1.362(10)
C110 C111 1.366(11)
C110 H110 0.9500
C111 C112 1.394(11)
C111 H111 0.9500
C112 C113 1.371(11)
C112 H112 0.9500
C113 H113 0.9500
C121 C122 1.382(11)
C121 C126 1.399(11)
C122 C123 1.373(11)
C122 H122 0.9500
C123 C124 1.345(11)
C123 H123 0.9500
C124 C125 1.395(12)
C124 O103 1.416(10)
C125 C126 1.368(11)
C125 H125 0.9500
C126 H126 0.9500
O103 C127 1.362(9)
C127 O104 1.181(8)
C127 C128 1.490(11)
C128 C133 1.367(11)
C128 C129 1.394(11)
C129 C130 1.396(11)
C130 C131 1.372(12)
C130 H130 0.9500
C131 C132 1.397(13)
C131 H131 0.9500
C132 C133 1.358(11)
C132 H132 0.9500
C133 H133 0.9500
C141 C146 1.360(10)
C141 C142 1.384(10)
C142 C143 1.389(9)
C142 H142 0.9500
C143 C144 1.359(11)
C143 H143 0.9500
C144 C145 1.363(11)
C144 O105 1.406(8)
C145 C146 1.402(10)
C145 H145 0.9500
C146 H146 0.9500
O105 C147 1.358(10)
C147 O106 1.177(9)
C147 C148 1.508(10)
C148 C149 1.396(10)
C148 C153 1.423(10)
C149 C150 1.386(10)
C150 C151 1.373(11)
C150 H150 0.9500
C151 C152 1.367(12)
C151 H151 0.9500
C152 C153 1.361(10)
C152 H152 0.9500
C153 H153 0.9500
C161 C166 1.362(11)
C161 C162 1.393(10)
C162 C163 1.396(11)
C162 H162 0.9500
C163 C164 1.362(11)
C163 H163 0.9500
C164 C165 1.368(11)
C164 O107 1.410(9)
C165 C166 1.399(10)
C165 H165 0.9500
C166 H166 0.9500
O107 C167 1.373(8)
C167 O108 1.181(8)
C167 C168 1.489(11)
C168 C173 1.380(10)
C168 C169 1.385(10)
C169 C170 1.374(11)
C170 C171 1.372(11)
C170 H170 0.9500
C171 C172 1.357(11)
C171 H171 0.9500
C172 C173 1.400(11)
C172 H172 0.9500
C173 H173 0.9500

loop_
_geom_torsion_atom_site_label_1
_geom_torsion_atom_site_label_2
_geom_torsion_atom_site_label_3
_geom_torsion_atom_site_label_4
_geom_torsion
C1 C1A C2A C41 174.6(8)
C61 C1A C2A C41 -3.4(13)
C1 C1A C2A C21 -5.0(12)
C61 C1A C2A C21 177.0(8)
C2A C1A C1 C2 115.3(9)
C61 C1A C1 C2 -66.5(10)
C2A C1A C1 C6 -64.6(11)
C61 C1A C1 C6 113.6(8)
C6 C1 C2 C3 1.4(13)
C1A C1 C2 C3 -178.6(8)
C1 C2 C3 C4 -1.0(14)
C2 C3 C4 C5 0.7(14)
C2 C3 C4 O1 175.3(7)
C3 C4 C5 C6 -0.7(14)
O1 C4 C5 C6 -175.3(7)
C4 C5 C6 C1 1.1(13)
C2 C1 C6 C5 -1.4(12)
C1A C1 C6 C5 178.5(7)
C5 C4 O1 C7 -88.3(10)
C3 C4 O1 C7 97.1(10)
C4 O1 C7 O2 -5.0(12)
C4 O1 C7 C8 174.2(7)
O2 C7 C8 C13 -83.0(12)
O1 C7 C8 C13 97.9(8)
O2 C7 C8 C9 95.2(11)
O1 C7 C8 C9 -83.9(9)
C13 C8 C9 C10 0.0(11)
C7 C8 C9 C10 -178.2(8)
C13 C8 C9 I1 178.1(5)
C7 C8 C9 I1 0.0(10)
C8 C9 C10 C11 -0.2(12)
I1 C9 C10 C11 -178.4(6)
C9 C10 C11 C12 -0.8(13)
C10 C11 C12 C13 1.9(13)
C9 C8 C13 C12 1.2(12)
C7 C8 C13 C12 179.5(7)
C11 C12 C13 C8 -2.2(12)
C1A C2A C21 C22 -78.1(11)
C41 C2A C21 C22 102.3(10)
C1A C2A C21 C26 97.8(10)
C41 C2A C21 C26 -81.8(10)
C26 C21 C22 C23 -0.6(13)
C2A C21 C22 C23 175.4(8)
C21 C22 C23 C24 -1.7(13)
C22 C23 C24 C25 2.1(13)
C22 C23 C24 O3 -171.9(8)
C23 C24 C25 C26 -0.2(13)
O3 C24 C25 C26 173.6(7)
C22 C21 C26 C25 2.6(13)
C2A C21 C26 C25 -173.5(8)
C24 C25 C26 C21 -2.2(13)
C23 C24 O3 C27 -125.4(8)
C25 C24 O3 C27 60.6(11)
C24 O3 C27 O4 14.6(13)
C24 O3 C27 C28 -165.2(7)
O4 C27 C28 C33 -156.8(10)
O3 C27 C28 C33 23.1(11)
O4 C27 C28 C29 18.3(15)
O3 C27 C28 C29 -161.9(7)
C33 C28 C29 C30 3.2(12)
C27 C28 C29 C30 -172.0(8)
C33 C28 C29 I2 -174.0(6)
C27 C28 C29 I2 10.8(11)
C28 C29 C30 C31 -2.9(13)
I2 C29 C30 C31 174.5(7)
C29 C30 C31 C32 0.0(14)
C30 C31 C32 C33 2.6(14)
C31 C32 C33 C28 -2.3(13)
C29 C28 C33 C32 -0.7(13)
C27 C28 C33 C32 174.5(8)
C1A C2A C41 C46 101.7(10)
C21 C2A C41 C46 -78.7(9)
C1A C2A C41 C42 -80.6(10)
C21 C2A C41 C42 99.0(9)
C46 C41 C42 C43 -0.9(11)
C2A C41 C42 C43 -178.6(7)
C41 C42 C43 C44 0.0(11)
C42 C43 C44 C45 0.3(11)
C42 C43 C44 O5 -175.4(6)
C43 C44 C45 C46 0.4(12)
O5 C44 C45 C46 176.1(6)
C42 C41 C46 C45 1.5(11)
C2A C41 C46 C45 179.2(7)
C44 C45 C46 C41 -1.3(12)
C45 C44 O5 C47 121.6(8)
C43 C44 O5 C47 -62.6(9)
C44 O5 C47 O6 -3.9(12)
C44 O5 C47 C48 176.1(7)
O6 C47 C48 C49 -19.0(14)
O5 C47 C48 C49 161.0(8)
O6 C47 C48 C53 158.4(9)
O5 C47 C48 C53 -21.6(11)
C53 C48 C49 C50 2.3(14)
C47 C48 C49 C50 179.6(8)
C53 C48 C49 I3 -179.3(6)
C47 C48 C49 I3 -2.0(13)
C48 C49 C50 C51 -4.0(15)
I3 C49 C50 C51 177.4(8)
C49 C50 C51 C52 3.4(16)
C50 C51 C52 C53 -1.0(16)
C51 C52 C53 C48 -0.8(15)
C49 C48 C53 C52 0.1(14)
C47 C48 C53 C52 -177.3(9)
C2A C1A C61 C66 114.6(9)
C1 C1A C61 C66 -63.6(10)
C2A C1A C61 C62 -69.2(11)
C1 C1A C61 C62 112.6(9)
C66 C61 C62 C63 3.8(13)
C1A C61 C62 C63 -172.5(8)
C61 C62 C63 C64 -3.1(13)
C62 C63 C64 C65 0.6(13)
C62 C63 C64 O7 171.6(7)
C63 C64 C65 C66 1.1(13)
O7 C64 C65 C66 -169.8(7)
C64 C65 C66 C61 -0.3(13)
C62 C61 C66 C65 -2.0(13)
C1A C61 C66 C65 174.2(8)
C63 C64 O7 C67 129.7(9)
C65 C64 O7 C67 -59.2(11)
C64 O7 C67 O8 -7.1(13)
C64 O7 C67 C68 170.2(7)
O8 C67 C68 C69 -51.1(13)
O7 C67 C68 C69 131.6(9)
O8 C67 C68 C73 122.7(10)
O7 C67 C68 C73 -54.5(11)
C73 C68 C69 C70 -2.6(13)
C67 C68 C69 C70 171.3(8)
C73 C68 C69 I4 175.3(6)
C67 C68 C69 I4 -10.8(12)
C68 C69 C70 C71 1.6(13)
I4 C69 C70 C71 -176.4(7)
C69 C70 C71 C72 -0.3(14)
C70 C71 C72 C73 0.1(15)
C71 C72 C73 C68 -1.2(14)
C69 C68 C73 C72 2.4(13)
C67 C68 C73 C72 -171.6(8)
C161 C1C C1D C141 3.5(13)
C101 C1C C1D C141 -175.1(7)
C161 C1C C1D C121 -176.4(8)
C101 C1C C1D C121 5.0(12)
C1D C1C C101 C102 -121.6(9)
C161 C1C C101 C102 59.7(11)
C1D C1C C101 C106 61.0(11)
C161 C1C C101 C106 -117.8(9)
C106 C101 C102 C103 -5.2(13)
C1C C101 C102 C103 177.3(7)
C101 C102 C103 C104 3.5(13)
C102 C103 C104 C105 -0.5(13)
C102 C103 C104 O101 -173.1(7)
C103 C104 C105 C106 -0.6(13)
O101 C104 C105 C106 171.3(8)
C104 C105 C106 C101 -1.2(13)
C102 C101 C106 C105 4.1(13)
C1C C101 C106 C105 -178.4(8)
C105 C104 O101 C107 47.9(11)
C103 C104 O101 C107 -139.8(8)
C104 O101 C107 O102 6.7(13)
C104 O101 C107 C108 -172.6(7)
O102 C107 C108 C113 -134.7(11)
O101 C107 C108 C113 44.6(11)
O102 C107 C108 C109 44.5(15)
O101 C107 C108 C109 -136.3(8)
C113 C108 C109 C110 -1.7(12)
C107 C108 C109 C110 179.1(8)
C113 C108 C109 I5 -176.5(6)
C107 C108 C109 I5 4.3(11)
C108 C109 C110 C111 2.8(13)
I5 C109 C110 C111 177.9(6)
C109 C110 C111 C112 -2.8(13)
C110 C111 C112 C113 1.7(14)
C109 C108 C113 C112 0.6(14)
C107 C108 C113 C112 179.8(9)
C111 C112 C113 C108 -0.6(15)
C1C C1D C121 C122 56.1(11)
C141 C1D C121 C122 -123.8(8)
C1C C1D C121 C126 -126.5(9)
C141 C1D C121 C126 53.6(10)
C126 C121 C122 C123 2.9(11)
C1D C121 C122 C123 -179.7(7)
C121 C122 C123 C124 -0.2(12)
C122 C123 C124 C125 -1.0(13)
C122 C123 C124 O103 171.8(7)
C123 C124 C125 C126 -0.5(13)
O103 C124 C125 C126 -173.3(7)
C124 C125 C126 C121 3.3(12)
C122 C121 C126 C125 -4.5(12)
C1D C121 C126 C125 178.0(7)
C123 C124 O103 C127 117.6(9)
C125 C124 O103 C127 -69.4(11)
C124 O103 C127 O104 0.4(13)
C124 O103 C127 C128 179.6(8)
O104 C127 C128 C133 71.1(12)
O103 C127 C128 C133 -108.0(8)
O104 C127 C128 C129 -107.7(11)
O103 C127 C128 C129 73.1(10)
C133 C128 C129 C130 0.9(12)
C127 C128 C129 C130 179.8(7)
C133 C128 C129 I6 -178.4(6)
C127 C128 C129 I6 0.4(11)
C128 C129 C130 C131 -0.8(12)
I6 C129 C130 C131 178.6(6)
C129 C130 C131 C132 -0.3(13)
C130 C131 C132 C133 1.3(14)
C131 C132 C133 C128 -1.2(14)
C129 C128 C133 C132 0.0(12)
C127 C128 C133 C132 -178.8(8)
C1C C1D C141 C146 56.9(12)
C121 C1D C141 C146 -123.2(9)
C1C C1D C141 C142 -126.4(9)
C121 C1D C141 C142 53.5(10)
C146 C141 C142 C143 -0.4(13)
C1D C141 C142 C143 -177.2(8)
C141 C142 C143 C144 0.2(13)
C142 C143 C144 C145 -0.8(14)
C142 C143 C144 O105 -177.3(7)
C143 C144 C145 C146 1.6(13)
O105 C144 C145 C146 178.0(7)
C142 C141 C146 C145 1.3(13)
C1D C141 C146 C145 178.0(7)
C144 C145 C146 C141 -1.9(13)
C143 C144 O105 C147 -119.4(9)
C145 C144 O105 C147 64.1(11)
C144 O105 C147 O106 -4.6(13)
C144 O105 C147 C148 171.9(7)
O106 C147 C148 C149 -125.6(10)
O105 C147 C148 C149 57.8(11)
O106 C147 C148 C153 53.3(12)
O105 C147 C148 C153 -123.2(8)
C153 C148 C149 C150 0.2(12)
C147 C148 C149 C150 179.1(8)
C153 C148 C149 I7 -174.0(6)
C147 C148 C149 I7 4.9(12)
C148 C149 C150 C151 1.6(13)
I7 C149 C150 C151 176.0(7)
C149 C150 C151 C152 -2.7(14)
C150 C151 C152 C153 1.9(15)
C151 C152 C153 C148 0.0(14)
C149 C148 C153 C152 -1.0(13)
C147 C148 C153 C152 180.0(8)
C1D C1C C161 C166 -108.4(9)
C101 C1C C161 C166 70.3(10)
C1D C1C C161 C162 73.6(11)
C101 C1C C161 C162 -107.7(8)
C166 C161 C162 C163 -0.1(11)
C1C C161 C162 C163 178.0(7)
C161 C162 C163 C164 1.0(11)
C162 C163 C164 C165 0.3(12)
C162 C163 C164 O107 178.5(6)
C163 C164 C165 C166 -2.4(11)
O107 C164 C165 C166 179.5(6)
C162 C161 C166 C165 -2.1(11)
C1C C161 C166 C165 179.9(6)
C164 C165 C166 C161 3.3(11)
C163 C164 O107 C167 119.9(8)
C165 C164 O107 C167 -61.9(10)
C164 O107 C167 O108 5.0(13)
C164 O107 C167 C168 -173.1(7)
O108 C167 C168 C173 137.1(10)
O107 C167 C168 C173 -44.9(11)
O108 C167 C168 C169 -41.1(14)
O107 C167 C168 C169 137.0(8)
C173 C168 C169 C170 0.5(13)
C167 C168 C169 C170 178.7(8)
C173 C168 C169 I8 176.6(6)
C167 C168 C169 I8 -5.3(12)
C168 C169 C170 C171 -1.9(14)
I8 C169 C170 C171 -178.2(7)
C169 C170 C171 C172 1.8(14)
C170 C171 C172 C173 -0.3(14)
C169 C168 C173 C172 1.0(14)
C167 C168 C173 C172 -177.2(8)
C171 C172 C173 C168 -1.1(14)
